data_4114864
loop_
_publ_author_name
'Qilong Shen'
'Gerald B. Hammond'

_publ_section_title
;
 Regiospecific Synthesis of Bicyclo- and
 Heterobicyclo-gem-difluorocyclobutenes Using Functionalized Fluoroallenes
 and a Novel Mo-Catalyzed Intramolecular [2 + 2] Cycloaddition Reaction
;
_journal_name_full 'Journal of the American Chemical Society'
_journal_page_first 6534
_journal_page_last 6535
_journal_paper_doi 10.1021/ja0263893
_journal_volume 124
_journal_year 2002
_chemical_formula_sum 'C26 H39 F2 N O2 S Si'
_chemical_formula_weight 495.73
_chemical_name_systematic
;
 ?
;
_space_group_IT_number 14
_symmetry_cell_setting monoclinic
_symmetry_space_group_name_Hall '-P 2ybc'
_symmetry_space_group_name_H-M 'P 1 21/c 1'
_atom_sites_solution_hydrogens geom
_atom_sites_solution_primary direct
_atom_sites_solution_secondary difmap
_audit_creation_method SHELXL-97
_cell_angle_alpha 90.00
_cell_angle_beta 99.5929(7)
_cell_angle_gamma 90.00
_cell_formula_units_Z 4
_cell_length_a 8.16800(10)
_cell_length_b 28.4033(5)
_cell_length_c 11.9889(2)
_cell_measurement_reflns_used 5993
_cell_measurement_temperature 293(2)
_cell_measurement_theta_max 27.48
_cell_measurement_theta_min 4.08
_cell_volume 2742.51(7)
_computing_structure_refinement 'SHELXL-97 (Sheldrick, 1997)'
_computing_structure_solution 'SHELXS-97 (Sheldrick, 1990)'
_diffrn_ambient_temperature 293(2)
_diffrn_measured_fraction_theta_full 0.978
_diffrn_measured_fraction_theta_max 0.978
_diffrn_measurement_device_type 'Nonius KappaCCD area detector'
_diffrn_radiation_monochromator graphite
_diffrn_radiation_source 'fine-focus sealed tube'
_diffrn_radiation_type MoK\a
_diffrn_radiation_wavelength 0.71073
_diffrn_reflns_av_R_equivalents 0.0231
_diffrn_reflns_av_sigmaI/netI 0.0389
_diffrn_reflns_limit_h_max 10
_diffrn_reflns_limit_h_min -10
_diffrn_reflns_limit_k_max 36
_diffrn_reflns_limit_k_min -36
_diffrn_reflns_limit_l_max 15
_diffrn_reflns_limit_l_min -15
_diffrn_reflns_number 11524
_diffrn_reflns_theta_full 27.53
_diffrn_reflns_theta_max 27.53
_diffrn_reflns_theta_min 4.31
_exptl_absorpt_coefficient_mu 0.197
_exptl_absorpt_correction_T_max 0.9805
_exptl_absorpt_correction_T_min 0.8271
_exptl_crystal_colour colorless
_exptl_crystal_density_diffrn 1.201
_exptl_crystal_description needle
_exptl_crystal_F_000 1064
_exptl_crystal_size_max 1.00
_exptl_crystal_size_mid 0.45
_exptl_crystal_size_min 0.10
_refine_diff_density_max 0.238
_refine_diff_density_min -0.289
_refine_diff_density_rms 0.033
_refine_ls_extinction_method none
_refine_ls_goodness_of_fit_ref 1.022
_refine_ls_hydrogen_treatment mixed
_refine_ls_matrix_type full
_refine_ls_number_parameters 298
_refine_ls_number_reflns 6195
_refine_ls_number_restraints 0
_refine_ls_restrained_S_all 1.022
_refine_ls_R_factor_all 0.0616
_refine_ls_R_factor_gt 0.0436
_refine_ls_shift/su_max 0.001
_refine_ls_shift/su_mean 0.000
_refine_ls_structure_factor_coef Fsqd
_refine_ls_weighting_details 'calc w=1/[\s^2^(Fo^2^)+(0.0525P)^2^+0.6402P] where P=(Fo^2^+2Fc^2^)/3'
_refine_ls_weighting_scheme calc
_refine_ls_wR_factor_gt 0.1098
_refine_ls_wR_factor_ref 0.1199
_reflns_number_gt 4750
_reflns_number_total 6195
_reflns_threshold_expression >2sigma(I)
_cod_data_source_file ja0263893_s6.cif
_cod_data_source_block 6g
_cod_database_code 4114864

loop_
_symmetry_equiv_pos_as_xyz
'x, y, z'
'-x, y+1/2, -z+1/2'
'-x, -y, -z'
'x, -y-1/2, z-1/2'

loop_
_atom_site_label
_atom_site_type_symbol
_atom_site_fract_x
_atom_site_fract_y
_atom_site_fract_z
_atom_site_U_iso_or_equiv
_atom_site_adp_type
_atom_site_occupancy
_atom_site_symmetry_multiplicity
_atom_site_calc_flag
_atom_site_refinement_flags
S1 S 0.43948(5) 0.291218(15) 0.50261(3) 0.04820(13) Uani 1 1 d .
Si1 Si 0.59007(6) 0.418226(17) 0.81227(4) 0.04942(14) Uani 1 1 d .
F1 F 1.01290(14) 0.36738(4) 0.70270(12) 0.0812(4) Uani 1 1 d .
F2 F 1.02233(14) 0.34705(5) 0.87662(11) 0.0864(4) Uani 1 1 d .
O1 O 0.28617(14) 0.31656(5) 0.47965(11) 0.0646(4) Uani 1 1 d .
O2 O 0.45057(17) 0.24504(5) 0.45750(11) 0.0655(4) Uani 1 1 d .
N1 N 0.48534(16) 0.28628(5) 0.64000(11) 0.0434(3) Uani 1 1 d .
C1 C 0.9437(2) 0.33684(7) 0.77006(16) 0.0593(5) Uani 1 1 d .
C2 C 0.7540(2) 0.33410(6) 0.75080(13) 0.0472(4) Uani 1 1 d .
C3 C 0.6123(2) 0.35768(6) 0.75186(12) 0.0446(3) Uani 1 1 d .
C4 C 0.45902(19) 0.32715(6) 0.71178(14) 0.0469(4) Uani 1 1 d .
H4A H 0.4173 0.3156 0.7779 0.056 Uiso 1 1 calc R
H4B H 0.3735 0.3470 0.6698 0.056 Uiso 1 1 calc R
C5 C 0.6253(2) 0.25490(6) 0.68622(14) 0.0487(4) Uani 1 1 d .
H5A H 0.6455 0.2323 0.6293 0.058 Uiso 1 1 calc R
H5B H 0.5998 0.2378 0.7512 0.058 Uiso 1 1 calc R
C6 C 0.7743(2) 0.28507(6) 0.72008(13) 0.0464(4) Uani 1 1 d .
C7 C 0.9422(2) 0.28598(7) 0.73526(14) 0.0540(4) Uani 1 1 d .
C8 C 1.0805(2) 0.25382(8) 0.72139(19) 0.0688(5) Uani 1 1 d .
H8A H 1.1432 0.2470 0.7957 0.083 Uiso 1 1 calc R
H8B H 1.1543 0.2702 0.6789 0.083 Uiso 1 1 calc R
C9 C 1.0306(2) 0.20825(7) 0.66339(18) 0.0673(5) Uani 1 1 d .
H9A H 0.9710 0.2147 0.5880 0.081 Uiso 1 1 calc R
H9B H 0.9555 0.1918 0.7048 0.081 Uiso 1 1 calc R
C10 C 1.1764(3) 0.17663(9) 0.6542(2) 0.0853(7) Uani 1 1 d .
H10A H 1.1372 0.1479 0.6167 0.128 Uiso 1 1 calc R
H10B H 1.2349 0.1696 0.7286 0.128 Uiso 1 1 calc R
H10C H 1.2499 0.1923 0.6116 0.128 Uiso 1 1 calc R
C11 C 0.3763(3) 0.44044(8) 0.75112(17) 0.0698(5) Uani 1 1 d .
H11 H 0.3005 0.4148 0.7627 0.084 Uiso 1 1 calc R
C12 C 0.3194(4) 0.48274(9) 0.8142(2) 0.1021(9) Uani 1 1 d .
H12A H 0.3383 0.4764 0.8940 0.153 Uiso 1 1 calc R
H12B H 0.2031 0.4881 0.7887 0.153 Uiso 1 1 calc R
H12C H 0.3811 0.5102 0.7994 0.153 Uiso 1 1 calc R
C13 C 0.3443(4) 0.44970(10) 0.6241(2) 0.1039(9) Uani 1 1 d .
H13A H 0.3789 0.4229 0.5852 0.156 Uiso 1 1 calc R
H13B H 0.4059 0.4769 0.6078 0.156 Uiso 1 1 calc R
H13C H 0.2279 0.4551 0.5993 0.156 Uiso 1 1 calc R
C14 C 0.5986(3) 0.41259(7) 0.97006(15) 0.0608(5) Uani 1 1 d .
H14 H 0.5829 0.4444 0.9983 0.073 Uiso 1 1 calc R
C15 C 0.4586(4) 0.38249(9) 1.0018(2) 0.0957(8) Uani 1 1 d .
H15A H 0.3540 0.3935 0.9616 0.144 Uiso 1 1 calc R
H15B H 0.4589 0.3848 1.0817 0.144 Uiso 1 1 calc R
H15C H 0.4747 0.3503 0.9820 0.144 Uiso 1 1 calc R
C16 C 0.7657(4) 0.39565(12) 1.03148(19) 0.1098(10) Uani 1 1 d .
H16A H 0.8521 0.4151 1.0111 0.165 Uiso 1 1 calc R
H16B H 0.7830 0.3636 1.0106 0.165 Uiso 1 1 calc R
H16C H 0.7678 0.3975 1.1117 0.165 Uiso 1 1 calc R
C17 C 0.7693(3) 0.45607(7) 0.78480(17) 0.0690(5) Uani 1 1 d .
H17 H 0.8699 0.4390 0.8182 0.083 Uiso 1 1 calc R
C18 C 0.7788(4) 0.50382(10) 0.8456(3) 0.1225(12) Uani 1 1 d .
H18A H 0.7716 0.4991 0.9239 0.184 Uiso 1 1 calc R
H18B H 0.6885 0.5234 0.8112 0.184 Uiso 1 1 calc R
H18C H 0.8822 0.5189 0.8396 0.184 Uiso 1 1 calc R
C19 C 0.7820(4) 0.46241(10) 0.6598(2) 0.1016(9) Uani 1 1 d .
H19A H 0.7758 0.4322 0.6234 0.152 Uiso 1 1 calc R
H19B H 0.8859 0.4771 0.6535 0.152 Uiso 1 1 calc R
H19C H 0.6923 0.4819 0.6241 0.152 Uiso 1 1 calc R
C20 C 0.59232(19) 0.32576(6) 0.45424(12) 0.0461(4) Uani 1 1 d .
C21 C 0.5582(2) 0.37129(7) 0.41870(16) 0.0600(5) Uani 1 1 d .
H21 H 0.4522 0.3837 0.4158 0.072 Uiso 1 1 calc R
C22 C 0.6836(3) 0.39843(8) 0.38729(18) 0.0721(6) Uani 1 1 d .
H22 H 0.6604 0.4291 0.3625 0.087 Uiso 1 1 calc R
C23 C 0.8427(3) 0.38094(8) 0.39202(16) 0.0662(5) Uani 1 1 d .
C24 C 0.8733(2) 0.33499(8) 0.42523(15) 0.0651(5) Uani 1 1 d .
H24 H 0.9791 0.3225 0.4277 0.078 Uiso 1 1 calc R
C25 C 0.7490(2) 0.30713(7) 0.45486(14) 0.0551(4) Uani 1 1 d .
H25 H 0.7705 0.2759 0.4752 0.066 Uiso 1 1 calc R
C26 C 0.9811(3) 0.41178(11) 0.3630(2) 0.1033(9) Uani 1 1 d .
H26A H 1.0835 0.3945 0.3754 0.155 Uiso 1 1 calc R
H26B H 0.9918 0.4393 0.4103 0.155 Uiso 1 1 calc R
H26C H 0.9555 0.4211 0.2851 0.155 Uiso 1 1 calc R

loop_
_atom_site_aniso_label
_atom_site_aniso_U_11
_atom_site_aniso_U_22
_atom_site_aniso_U_33
_atom_site_aniso_U_23
_atom_site_aniso_U_13
_atom_site_aniso_U_12
S1 0.0424(2) 0.0579(3) 0.0419(2) -0.00640(17) 0.00023(15) -0.00459(17)
Si1 0.0582(3) 0.0476(3) 0.0427(2) -0.00678(19) 0.00913(19) -0.0079(2)
F1 0.0615(7) 0.0798(8) 0.1073(10) -0.0099(7) 0.0288(6) -0.0231(6)
F2 0.0581(7) 0.1170(10) 0.0756(8) -0.0397(7) -0.0139(5) -0.0049(7)
O1 0.0404(6) 0.0913(10) 0.0585(7) 0.0030(7) -0.0022(5) 0.0045(6)
O2 0.0760(9) 0.0628(8) 0.0555(7) -0.0195(6) 0.0045(6) -0.0129(7)
N1 0.0421(7) 0.0464(7) 0.0404(7) -0.0033(5) 0.0034(5) -0.0048(5)
C1 0.0456(9) 0.0722(12) 0.0584(10) -0.0144(9) 0.0035(8) -0.0110(8)
C2 0.0454(8) 0.0538(9) 0.0411(8) -0.0071(7) 0.0040(6) -0.0087(7)
C3 0.0473(9) 0.0491(9) 0.0372(7) -0.0047(6) 0.0066(6) -0.0073(7)
C4 0.0439(8) 0.0504(9) 0.0463(8) -0.0070(7) 0.0077(6) -0.0042(7)
C5 0.0486(9) 0.0474(9) 0.0487(9) 0.0013(7) 0.0038(7) -0.0034(7)
C6 0.0446(8) 0.0530(9) 0.0398(8) -0.0026(7) 0.0019(6) -0.0019(7)
C7 0.0455(9) 0.0653(11) 0.0493(9) -0.0064(8) 0.0024(7) -0.0013(8)
C8 0.0455(10) 0.0799(14) 0.0782(13) -0.0113(11) 0.0023(9) 0.0050(9)
C9 0.0562(11) 0.0782(14) 0.0670(12) -0.0070(10) 0.0089(9) 0.0070(10)
C10 0.0728(14) 0.0909(17) 0.0921(16) -0.0107(13) 0.0136(12) 0.0217(12)
C11 0.0764(13) 0.0643(12) 0.0659(12) -0.0139(10) 0.0035(10) 0.0108(10)
C12 0.118(2) 0.0927(18) 0.0918(18) -0.0234(14) 0.0053(15) 0.0400(16)
C13 0.126(2) 0.109(2) 0.0655(14) -0.0113(14) -0.0171(14) 0.0415(17)
C14 0.0785(13) 0.0596(11) 0.0461(9) -0.0092(8) 0.0155(9) -0.0063(9)
C15 0.134(2) 0.0923(17) 0.0680(14) -0.0007(13) 0.0389(14) -0.0356(16)
C16 0.112(2) 0.167(3) 0.0456(12) 0.0019(15) 0.0010(12) 0.024(2)
C17 0.0824(14) 0.0643(12) 0.0638(12) -0.0131(10) 0.0222(10) -0.0240(10)
C18 0.157(3) 0.0857(18) 0.140(3) -0.0448(18) 0.070(2) -0.0644(19)
C19 0.130(2) 0.1020(19) 0.0804(16) 0.0094(14) 0.0392(15) -0.0387(17)
C20 0.0465(8) 0.0553(9) 0.0359(7) -0.0029(7) 0.0050(6) 0.0004(7)
C21 0.0615(11) 0.0623(11) 0.0581(10) 0.0055(9) 0.0149(8) 0.0098(9)
C22 0.0917(16) 0.0614(12) 0.0668(12) 0.0083(10) 0.0239(11) -0.0015(11)
C23 0.0667(12) 0.0846(14) 0.0484(10) -0.0001(10) 0.0121(8) -0.0187(11)
C24 0.0494(10) 0.0967(15) 0.0500(10) 0.0081(10) 0.0101(8) 0.0021(10)
C25 0.0530(10) 0.0663(11) 0.0459(9) 0.0044(8) 0.0081(7) 0.0085(8)
C26 0.0939(18) 0.130(2) 0.0888(18) 0.0114(16) 0.0225(14) -0.0448(17)

loop_
_atom_type_symbol
_atom_type_description
_atom_type_scat_dispersion_real
_atom_type_scat_dispersion_imag
_atom_type_scat_source
C C 0.0033 0.0016 'International Tables Vol C Tables 4.2.6.8 and 6.1.1.4'
H H 0.0000 0.0000 'International Tables Vol C Tables 4.2.6.8 and 6.1.1.4'
N N 0.0061 0.0033 'International Tables Vol C Tables 4.2.6.8 and 6.1.1.4'
O O 0.0106 0.0060 'International Tables Vol C Tables 4.2.6.8 and 6.1.1.4'
F F 0.0171 0.0103 'International Tables Vol C Tables 4.2.6.8 and 6.1.1.4'
Si Si 0.0817 0.0704 'International Tables Vol C Tables 4.2.6.8 and 6.1.1.4'
S S 0.1246 0.1234 'International Tables Vol C Tables 4.2.6.8 and 6.1.1.4'

loop_
_geom_angle_atom_site_label_1
_geom_angle_atom_site_label_2
_geom_angle_atom_site_label_3
_geom_angle
O2 S1 O1 119.88(8)
O2 S1 N1 106.55(8)
O1 S1 N1 106.47(7)
O2 S1 C20 107.10(8)
O1 S1 C20 107.59(8)
N1 S1 C20 108.91(7)
C11 Si1 C3 107.32(8)
C11 Si1 C14 107.15(9)
C3 Si1 C14 108.51(8)
C11 Si1 C17 115.85(11)
C3 Si1 C17 108.96(8)
C14 Si1 C17 108.83(9)
C4 N1 C5 115.55(12)
C4 N1 S1 119.16(11)
C5 N1 S1 117.49(11)
F2 C1 F1 103.98(14)
F2 C1 C7 116.46(17)
F1 C1 C7 115.46(15)
F2 C1 C2 117.39(15)
F1 C1 C2 116.77(16)
C7 C1 C2 87.03(13)
F2 C1 C6 128.31(15)
F1 C1 C6 127.58(14)
C7 C1 C6 41.57(9)
C2 C1 C6 45.46(9)
C3 C2 C6 127.96(15)
C3 C2 C1 145.93(16)
C6 C2 C1 86.10(13)
C2 C3 C4 112.10(14)
C2 C3 Si1 126.74(12)
C4 C3 Si1 120.68(11)
N1 C4 C3 115.80(13)
N1 C5 C6 107.49(13)
C7 C6 C2 95.92(14)
C7 C6 C5 144.26(16)
C2 C6 C5 119.81(14)
C7 C6 C1 47.48(11)
C2 C6 C1 48.45(9)
C5 C6 C1 168.26(14)
C6 C7 C8 138.32(17)
C6 C7 C1 90.95(14)
C8 C7 C1 130.68(16)
C7 C8 C9 115.59(16)
C8 C9 C10 113.08(18)
C13 C11 C12 110.0(2)
C13 C11 Si1 116.07(16)
C12 C11 Si1 114.06(16)
C16 C14 C15 110.6(2)
C16 C14 Si1 113.15(14)
C15 C14 Si1 113.16(14)
C19 C17 C18 110.8(2)
C19 C17 Si1 114.77(15)
C18 C17 Si1 113.54(16)
C21 C20 C25 120.05(17)
C21 C20 S1 120.52(13)
C25 C20 S1 119.41(13)
C20 C21 C22 119.16(18)
C21 C22 C23 121.46(19)
C24 C23 C22 118.46(18)
C24 C23 C26 120.6(2)
C22 C23 C26 121.0(2)
C23 C24 C25 120.86(18)
C24 C25 C20 119.92(18)

loop_
_geom_bond_atom_site_label_1
_geom_bond_atom_site_label_2
_geom_bond_distance
S1 O2 1.4273(13)
S1 O1 1.4308(13)
S1 N1 1.6332(13)
S1 C20 1.7603(17)
Si1 C11 1.886(2)
Si1 C3 1.8866(17)
Si1 C14 1.8882(18)
Si1 C17 1.889(2)
F1 C1 1.370(2)
F2 C1 1.362(2)
N1 C4 1.482(2)
N1 C5 1.482(2)
C1 C7 1.503(3)
C1 C2 1.530(2)
C1 C6 2.039(2)
C2 C3 1.339(2)
C2 C6 1.457(2)
C3 C4 1.533(2)
C5 C6 1.488(2)
C6 C7 1.353(2)
C7 C8 1.484(3)
C8 C9 1.494(3)
C9 C10 1.510(3)
C11 C13 1.525(3)
C11 C12 1.532(3)
C14 C16 1.517(3)
C14 C15 1.526(3)
C17 C19 1.530(3)
C17 C18 1.536(3)
C20 C21 1.376(2)
C20 C25 1.383(2)
C21 C22 1.383(3)
C22 C23 1.384(3)
C23 C24 1.375(3)
C23 C26 1.515(3)
C24 C25 1.380(3)

loop_
_geom_torsion_atom_site_label_1
_geom_torsion_atom_site_label_2
_geom_torsion_atom_site_label_3
_geom_torsion_atom_site_label_4
_geom_torsion
O2 S1 N1 C4 -170.50(11)
O1 S1 N1 C4 -41.46(13)
C20 S1 N1 C4 74.29(13)
O2 S1 N1 C5 41.60(13)
O1 S1 N1 C5 170.64(11)
C20 S1 N1 C5 -73.61(13)
F2 C1 C2 C3 63.4(3)
F1 C1 C2 C3 -61.1(3)
C7 C1 C2 C3 -178.2(3)
C6 C1 C2 C3 -178.6(3)
F2 C1 C2 C6 -118.01(18)
F1 C1 C2 C6 117.51(16)
C7 C1 C2 C6 0.38(13)
C6 C2 C3 C4 -1.7(2)
C1 C2 C3 C4 176.5(2)
C6 C2 C3 Si1 170.25(13)
C1 C2 C3 Si1 -11.5(3)
C11 Si1 C3 C2 162.87(15)
C14 Si1 C3 C2 -81.65(16)
C17 Si1 C3 C2 36.71(17)
C11 Si1 C3 C4 -25.77(15)
C14 Si1 C3 C4 89.71(14)
C17 Si1 C3 C4 -151.94(13)
C5 N1 C4 C3 51.68(18)
S1 N1 C4 C3 -96.83(15)
C2 C3 C4 N1 -22.6(2)
Si1 C3 C4 N1 164.89(11)
C4 N1 C5 C6 -50.44(17)
S1 N1 C5 C6 98.60(13)
C3 C2 C6 C7 178.59(17)
C1 C2 C6 C7 -0.43(14)
C3 C2 C6 C5 -0.9(3)
C1 C2 C6 C5 -179.94(15)
C3 C2 C6 C1 179.0(2)
N1 C5 C6 C7 -153.0(2)
N1 C5 C6 C2 26.2(2)
N1 C5 C6 C1 26.0(7)
F2 C1 C6 C7 -88.0(2)
F1 C1 C6 C7 87.1(2)
C2 C1 C6 C7 179.43(19)
F2 C1 C6 C2 92.58(19)
F1 C1 C6 C2 -92.3(2)
C7 C1 C6 C2 -179.43(19)
F2 C1 C6 C5 92.8(7)
F1 C1 C6 C5 -92.0(7)
C7 C1 C6 C5 -179(100)
C2 C1 C6 C5 0.3(7)
C2 C6 C7 C8 -176.9(2)
C5 C6 C7 C8 2.3(4)
C1 C6 C7 C8 -177.4(3)
C2 C6 C7 C1 0.43(14)
C5 C6 C7 C1 179.7(2)
F2 C1 C7 C6 118.84(16)
F1 C1 C7 C6 -118.76(16)
C2 C1 C7 C6 -0.41(13)
F2 C1 C7 C8 -63.5(3)
F1 C1 C7 C8 58.9(3)
C2 C1 C7 C8 177.3(2)
C6 C1 C7 C8 177.7(3)
C6 C7 C8 C9 8.3(4)
C1 C7 C8 C9 -168.20(19)
C7 C8 C9 C10 -178.68(19)
C3 Si1 C11 C13 -66.2(2)
C14 Si1 C11 C13 177.38(18)
C17 Si1 C11 C13 55.7(2)
C3 Si1 C11 C12 164.33(18)
C14 Si1 C11 C12 48.0(2)
C17 Si1 C11 C12 -73.7(2)
C11 Si1 C14 C16 -179.08(19)
C3 Si1 C14 C16 65.33(19)
C17 Si1 C14 C16 -53.1(2)
C11 Si1 C14 C15 54.07(19)
C3 Si1 C14 C15 -61.52(18)
C17 Si1 C14 C15 -179.95(17)
C11 Si1 C17 C19 -61.3(2)
C3 Si1 C17 C19 59.8(2)
C14 Si1 C17 C19 177.99(19)
C11 Si1 C17 C18 67.6(2)
C3 Si1 C17 C18 -171.3(2)
C14 Si1 C17 C18 -53.2(2)
O2 S1 C20 C21 138.81(14)
O1 S1 C20 C21 8.70(16)
N1 S1 C20 C21 -106.33(14)
O2 S1 C20 C25 -42.81(15)
O1 S1 C20 C25 -172.93(13)
N1 S1 C20 C25 72.05(14)
C25 C20 C21 C22 -2.0(3)
S1 C20 C21 C22 176.33(15)
C20 C21 C22 C23 -0.7(3)
C21 C22 C23 C24 2.2(3)
C21 C22 C23 C26 -176.9(2)
C22 C23 C24 C25 -1.0(3)
C26 C23 C24 C25 178.1(2)
C23 C24 C25 C20 -1.7(3)
C21 C20 C25 C24 3.3(2)
S1 C20 C25 C24 -175.14(13)
